data_7052913
loop_
_publ_author_name
'Baranowska, Katarzyna'
'Piwowarska, Natalia'
'Herman, Aleksander'
'Do\/l\;ega, Anna'

_publ_section_title
;
 Imidazolium silanethiolates relevant to the active site of cysteine
 proteases. A cooperative effect in a chain of NH+&#x22EF;S&#x2212;
 hydrogen bonds
;
_journal_issue 8
_journal_name_full 'New Journal of Chemistry'
_journal_page_first 1574
_journal_paper_doi 10.1039/c2nj40114b
_journal_volume 36
_journal_year 2012
_chemical_compound_source 'synthesis as described'
_chemical_formula_moiety 'C18 H38 N2 O3 S1 Si1'
_chemical_formula_sum 'C18 H38 N2 O3 S Si'
_chemical_formula_weight 390.65
_chemical_name_systematic
;
?
;
_space_group_IT_number 15
_symmetry_cell_setting monoclinic
_symmetry_Int_Tables_number 15
_symmetry_space_group_name_Hall '-C 2yc'
_symmetry_space_group_name_H-M 'C 1 2/c 1'
_atom_sites_solution_hydrogens geom
_atom_sites_solution_primary direct
_atom_sites_solution_secondary difmap
_audit_conform_dict_location ftp://ftp.iucr.org/pub/cif_core.dic
_audit_conform_dict_name cif_core.dic
_audit_conform_dict_version 2.4
_audit_creation_date 2009-04-21T08:46:11-00:00
_audit_creation_method 'WinGX routine CIF_UPDATE'
_cell_angle_alpha 90
_cell_angle_beta 103.24(5)
_cell_angle_gamma 90
_cell_formula_units_Z 8
_cell_length_a 15.691(8)
_cell_length_b 9.7022(9)
_cell_length_c 31.2081(12)
_cell_measurement_reflns_used 10081
_cell_measurement_temperature 120(2)
_cell_measurement_theta_max 28.7937
_cell_measurement_theta_min 2.4821
_cell_measurement_wavelength 0.71073
_cell_volume 4625(3)
_computing_cell_refinement
;
CrysAlis RED (Oxford Diffraction, 2006)
;
_computing_data_collection
;
CrysAlis CCD (Oxford Diffraction, 2006)
;
_computing_data_reduction
;
CrysAlis RED (Oxford Diffraction, 2006)
;
_computing_molecular_graphics 'Ortep-3 for Windows (Farrugia, 1997)'
_computing_publication_material 'WinGX publication routines (Farrugia, 1999)'
_computing_structure_refinement 'SHELXL-97 (Sheldrick, 1997)'
_computing_structure_solution 'SHELXS-97 (Sheldrick, 2008)'
_diffrn_ambient_temperature 120(2)
_diffrn_detector_area_resol_mean 8.1883
_diffrn_measured_fraction_theta_full 1
_diffrn_measured_fraction_theta_max 1
_diffrn_measurement_device 'KM4CCD, Oxford Diffraction'
_diffrn_measurement_device_type '4-axis \k geometry diffractometer'
_diffrn_measurement_method '\w scans, 0.5 deg width'
_diffrn_orient_matrix_UB_11 0.0001131194
_diffrn_orient_matrix_UB_12 0.0731184065
_diffrn_orient_matrix_UB_13 -0.0021113306
_diffrn_orient_matrix_UB_21 -0.0466229403
_diffrn_orient_matrix_UB_22 0.0000053777
_diffrn_orient_matrix_UB_23 -0.0059056056
_diffrn_orient_matrix_UB_31 -0.0010594156
_diffrn_orient_matrix_UB_32 0.0067926854
_diffrn_orient_matrix_UB_33 0.0225799704
_diffrn_radiation_monochromator graphite
_diffrn_radiation_probe x-ray
_diffrn_radiation_type MoK\a
_diffrn_radiation_wavelength 0.71073
_diffrn_reflns_av_R_equivalents 0.034
_diffrn_reflns_av_unetI/netI 0.0273
_diffrn_reflns_limit_h_max 18
_diffrn_reflns_limit_h_min -18
_diffrn_reflns_limit_k_max 6
_diffrn_reflns_limit_k_min -11
_diffrn_reflns_limit_l_max 37
_diffrn_reflns_limit_l_min -37
_diffrn_reflns_number 14809
_diffrn_reflns_theta_full 25.5
_diffrn_reflns_theta_max 25.5
_diffrn_reflns_theta_min 2.49
_exptl_absorpt_coefficient_mu 0.209
_exptl_absorpt_correction_type none
_exptl_crystal_colour colourless
_exptl_crystal_density_diffrn 1.122
_exptl_crystal_density_method 'not measured'
_exptl_crystal_description prism
_exptl_crystal_F_000 1712
_exptl_crystal_size_max 0.34
_exptl_crystal_size_mid 0.28
_exptl_crystal_size_min 0.21
_refine_diff_density_max 0.503
_refine_diff_density_min -0.205
_refine_diff_density_rms 0.062
_refine_ls_extinction_method none
_refine_ls_goodness_of_fit_ref 1.089
_refine_ls_hydrogen_treatment mixed
_refine_ls_matrix_type full
_refine_ls_number_parameters 245
_refine_ls_number_reflns 4294
_refine_ls_number_restraints 0
_refine_ls_restrained_S_all 1.089
_refine_ls_R_factor_all 0.0496
_refine_ls_R_factor_gt 0.0437
_refine_ls_shift/su_max 0.001
_refine_ls_shift/su_mean 0
_refine_ls_structure_factor_coef Fsqd
_refine_ls_weighting_details 'calc w=1/[\s^2^(Fo^2^)+(0.0544P)^2^+6.0037P] where P=(Fo^2^+2Fc^2^)/3'
_refine_ls_weighting_scheme calc
_refine_ls_wR_factor_gt 0.1094
_refine_ls_wR_factor_ref 0.1122
_reflns_number_gt 3776
_reflns_number_total 4294
_reflns_threshold_expression >2\s(I)
_cod_data_source_file c2nj40114b.txt
_cod_data_source_block kb14_compound_3
_cod_original_cell_volume 4625(2)
_cod_database_code 7052913

loop_
_symmetry_equiv_pos_as_xyz
'x, y, z'
'-x, y, -z+1/2'
'x+1/2, y+1/2, z'
'-x+1/2, y+1/2, -z+1/2'
'-x, -y, -z'
'x, -y, z-1/2'
'-x+1/2, -y+1/2, -z'
'x+1/2, -y+1/2, z-1/2'

loop_
_atom_site_label
_atom_site_type_symbol
_atom_site_fract_x
_atom_site_fract_y
_atom_site_fract_z
_atom_site_U_iso_or_equiv
_atom_site_adp_type
_atom_site_occupancy
_atom_site_symmetry_multiplicity
_atom_site_calc_flag
_atom_site_refinement_flags
C1 C -0.08654(12) 0.8120(2) 0.06120(6) 0.0257(4) Uani 1 1 d .
C2 C -0.12389(15) 0.7647(2) 0.01371(7) 0.0366(5) Uani 1 1 d .
H2A H -0.0781 0.7696 -0.0029 0.055 Uiso 1 1 calc R
H2B H -0.1727 0.8248 -0.0001 0.055 Uiso 1 1 calc R
H2C H -0.1448 0.6695 0.0138 0.055 Uiso 1 1 calc R
C3 C -0.04815(14) 0.9569(2) 0.06274(7) 0.0334(5) Uani 1 1 d .
H3A H -0.0266 0.9851 0.0935 0.05 Uiso 1 1 calc R
H3B H -0.0936 1.0213 0.048 0.05 Uiso 1 1 calc R
H3C H 0.0004 0.9573 0.0478 0.05 Uiso 1 1 calc R
C4 C -0.15788(13) 0.8054(2) 0.08596(7) 0.0312(5) Uani 1 1 d .
H4A H -0.18 0.7108 0.0854 0.047 Uiso 1 1 calc R
H4B H -0.2057 0.8673 0.0722 0.047 Uiso 1 1 calc R
H4C H -0.1346 0.8338 0.1165 0.047 Uiso 1 1 calc R
C5 C 0.05924(13) 0.4289(2) 0.12489(7) 0.0277(4) Uani 1 1 d .
C6 C 0.01253(17) 0.3947(2) 0.07693(7) 0.0406(5) Uani 1 1 d .
H6A H -0.0312 0.4659 0.0657 0.061 Uiso 1 1 calc R
H6B H -0.0165 0.3049 0.076 0.061 Uiso 1 1 calc R
H6C H 0.0556 0.3916 0.0586 0.061 Uiso 1 1 calc R
C7 C 0.12999(16) 0.3208(2) 0.14358(9) 0.0422(6) Uani 1 1 d .
H7A H 0.1743 0.3204 0.126 0.063 Uiso 1 1 calc R
H7B H 0.1029 0.2295 0.1425 0.063 Uiso 1 1 calc R
H7C H 0.1577 0.3439 0.1742 0.063 Uiso 1 1 calc R
C8 C -0.00724(15) 0.4357(2) 0.15224(7) 0.0352(5) Uani 1 1 d .
H8A H 0.0215 0.4613 0.1825 0.053 Uiso 1 1 calc R
H8B H -0.0353 0.3455 0.1523 0.053 Uiso 1 1 calc R
H8C H -0.0516 0.5049 0.1399 0.053 Uiso 1 1 calc R
C9 C 0.19760(13) 0.7777(2) 0.07619(6) 0.0281(4) Uani 1 1 d .
C10 C 0.22512(17) 0.9182(2) 0.06243(8) 0.0406(6) Uani 1 1 d .
H10A H 0.1733 0.9767 0.0531 0.061 Uiso 1 1 calc R
H10B H 0.254 0.907 0.0379 0.061 Uiso 1 1 calc R
H10C H 0.2658 0.9612 0.0874 0.061 Uiso 1 1 calc R
C11 C 0.13978(16) 0.7041(3) 0.03611(7) 0.0435(6) Uani 1 1 d .
H11A H 0.1199 0.6156 0.0454 0.065 Uiso 1 1 calc R
H11B H 0.1738 0.6882 0.0138 0.065 Uiso 1 1 calc R
H11C H 0.0889 0.7618 0.0236 0.065 Uiso 1 1 calc R
C12 C 0.27846(15) 0.6920(3) 0.09791(8) 0.0406(5) Uani 1 1 d .
H12A H 0.3112 0.7401 0.1242 0.061 Uiso 1 1 calc R
H12B H 0.316 0.6797 0.0771 0.061 Uiso 1 1 calc R
H12C H 0.2597 0.6017 0.1064 0.061 Uiso 1 1 calc R
C13 C 0.15763(14) 0.5984(2) 0.29106(7) 0.0308(5) Uani 1 1 d .
H13 H 0.1051 0.6227 0.2994 0.037 Uiso 1 1 calc R
C14 C 0.22516(14) 0.5220(2) 0.31537(7) 0.0311(5) Uani 1 1 d .
H14 H 0.228 0.4839 0.3437 0.037 Uiso 1 1 calc R
C15 C 0.25850(12) 0.5797(2) 0.25375(6) 0.0236(4) Uani 1 1 d .
C16 C 0.30886(13) 0.6068(2) 0.22049(6) 0.0272(4) Uani 1 1 d .
H16 H 0.2679 0.6404 0.1931 0.033 Uiso 1 1 calc R
C17 C 0.35497(15) 0.4790(2) 0.20937(7) 0.0371(5) Uani 1 1 d .
H17A H 0.3952 0.4446 0.236 0.056 Uiso 1 1 calc R
H17B H 0.388 0.5019 0.1872 0.056 Uiso 1 1 calc R
H17C H 0.3115 0.4078 0.1977 0.056 Uiso 1 1 calc R
C18 C 0.37630(16) 0.7221(2) 0.23797(8) 0.0408(5) Uani 1 1 d .
H18A H 0.3457 0.8033 0.2456 0.061 Uiso 1 1 calc R
H18B H 0.4074 0.7467 0.2152 0.061 Uiso 1 1 calc R
H18C H 0.4184 0.6891 0.2642 0.061 Uiso 1 1 calc R
O1 O -0.01831(8) 0.71328(13) 0.08058(4) 0.0247(3) Uani 1 1 d .
O2 O 0.10615(8) 0.55828(13) 0.12730(4) 0.0246(3) Uani 1 1 d .
O3 O 0.15032(8) 0.80616(13) 0.10910(4) 0.0241(3) Uani 1 1 d .
S1 S 0.04930(3) 0.80573(5) 0.178285(14) 0.02266(14) Uani 1 1 d .
N1 N 0.17953(11) 0.63282(17) 0.25286(6) 0.0263(4) Uani 1 1 d .
N2 N 0.28713(11) 0.51077(18) 0.29172(5) 0.0264(4) Uani 1 1 d .
Si1 Si 0.07077(3) 0.71888(5) 0.121910(16) 0.02017(14) Uani 1 1 d .
H1 H 0.1480(18) 0.681(3) 0.2304(9) 0.050(8) Uiso 1 1 d .
H2D H 0.3391(17) 0.465(3) 0.2997(8) 0.042(7) Uiso 1 1 d .

loop_
_atom_site_aniso_label
_atom_site_aniso_U_11
_atom_site_aniso_U_22
_atom_site_aniso_U_33
_atom_site_aniso_U_23
_atom_site_aniso_U_13
_atom_site_aniso_U_12
C1 0.0224(10) 0.0278(10) 0.0254(10) 0.0011(8) 0.0028(8) 0.0053(8)
C2 0.0338(12) 0.0454(13) 0.0270(11) -0.0012(9) -0.0008(9) 0.0067(10)
C3 0.0309(11) 0.0299(11) 0.0393(11) 0.0062(9) 0.0082(9) 0.0042(9)
C4 0.0243(10) 0.0351(11) 0.0341(11) -0.0014(9) 0.0063(8) 0.0027(9)
C5 0.0299(11) 0.0210(10) 0.0336(11) 0.0011(8) 0.0103(9) -0.0006(8)
C6 0.0553(15) 0.0287(11) 0.0385(12) -0.0080(9) 0.0119(11) -0.0075(10)
C7 0.0417(13) 0.0264(11) 0.0608(15) 0.0102(10) 0.0166(11) 0.0060(10)
C8 0.0345(12) 0.0323(12) 0.0417(12) -0.0009(9) 0.0147(10) -0.0072(9)
C9 0.0295(11) 0.0321(11) 0.0272(10) -0.0037(8) 0.0159(8) -0.0033(9)
C10 0.0512(14) 0.0385(13) 0.0399(12) 0.0017(10) 0.0269(11) -0.0071(11)
C11 0.0445(14) 0.0587(16) 0.0335(12) -0.0153(11) 0.0215(11) -0.0117(12)
C12 0.0338(12) 0.0430(13) 0.0505(14) -0.0014(11) 0.0213(11) 0.0072(10)
C13 0.0281(11) 0.0324(11) 0.0350(11) 0.0029(9) 0.0136(9) 0.0003(9)
C14 0.0335(11) 0.0337(11) 0.0282(10) 0.0051(8) 0.0117(9) 0.0000(9)
C15 0.0200(9) 0.0253(10) 0.0253(9) 0.0008(7) 0.0045(7) -0.0003(7)
C16 0.0216(9) 0.0344(11) 0.0259(10) 0.0054(8) 0.0061(8) 0.0033(8)
C17 0.0397(12) 0.0415(13) 0.0342(11) 0.0008(10) 0.0168(10) 0.0080(10)
C18 0.0391(13) 0.0412(13) 0.0473(13) 0.0024(10) 0.0209(11) -0.0073(10)
O1 0.0235(7) 0.0252(7) 0.0242(7) -0.0021(5) 0.0030(5) 0.0027(5)
O2 0.0220(7) 0.0233(7) 0.0296(7) 0.0011(5) 0.0084(5) 0.0007(5)
O3 0.0246(7) 0.0260(7) 0.0246(7) -0.0026(5) 0.0116(5) -0.0006(5)
S1 0.0199(2) 0.0277(3) 0.0207(2) -0.00222(18) 0.00532(18) 0.00132(18)
N1 0.0238(9) 0.0285(9) 0.0270(9) 0.0037(7) 0.0068(7) 0.0027(7)
N2 0.0224(9) 0.0287(9) 0.0279(9) 0.0044(7) 0.0053(7) 0.0026(7)
Si1 0.0187(3) 0.0221(3) 0.0202(3) -0.00053(19) 0.0054(2) 0.00088(19)

loop_
_atom_type_symbol
_atom_type_description
_atom_type_scat_dispersion_real
_atom_type_scat_dispersion_imag
_atom_type_scat_source
C C 0.0033 0.0016 'International Tables Vol C Tables 4.2.6.8 and 6.1.1.4'
H H 0 0 'International Tables Vol C Tables 4.2.6.8 and 6.1.1.4'
O O 0.0106 0.006 'International Tables Vol C Tables 4.2.6.8 and 6.1.1.4'
S S 0.1246 0.1234 'International Tables Vol C Tables 4.2.6.8 and 6.1.1.4'
N N 0.0061 0.0033 'International Tables Vol C Tables 4.2.6.8 and 6.1.1.4'
Si Si 0.0817 0.0704 'International Tables Vol C Tables 4.2.6.8 and 6.1.1.4'

loop_
_geom_angle_atom_site_label_1
_geom_angle_atom_site_label_2
_geom_angle_atom_site_label_3
_geom_angle
O1 C1 C4 108.74(16)
O1 C1 C3 110.15(16)
C4 C1 C3 111.03(17)
O1 C1 C2 106.60(16)
C4 C1 C2 108.66(17)
C3 C1 C2 111.52(17)
C1 C2 H2A 109.5
C1 C2 H2B 109.5
H2A C2 H2B 109.5
C1 C2 H2C 109.5
H2A C2 H2C 109.5
H2B C2 H2C 109.5
C1 C3 H3A 109.5
C1 C3 H3B 109.5
H3A C3 H3B 109.5
C1 C3 H3C 109.5
H3A C3 H3C 109.5
H3B C3 H3C 109.5
C1 C4 H4A 109.5
C1 C4 H4B 109.5
H4A C4 H4B 109.5
C1 C4 H4C 109.5
H4A C4 H4C 109.5
H4B C4 H4C 109.5
O2 C5 C8 110.17(16)
O2 C5 C7 104.86(16)
C8 C5 C7 110.55(18)
O2 C5 C6 111.04(16)
C8 C5 C6 108.96(18)
C7 C5 C6 111.22(19)
C5 C6 H6A 109.5
C5 C6 H6B 109.5
H6A C6 H6B 109.5
C5 C6 H6C 109.5
H6A C6 H6C 109.5
H6B C6 H6C 109.5
C5 C7 H7A 109.5
C5 C7 H7B 109.5
H7A C7 H7B 109.5
C5 C7 H7C 109.5
H7A C7 H7C 109.5
H7B C7 H7C 109.5
C5 C8 H8A 109.5
C5 C8 H8B 109.5
H8A C8 H8B 109.5
C5 C8 H8C 109.5
H8A C8 H8C 109.5
H8B C8 H8C 109.5
O3 C9 C10 104.96(16)
O3 C9 C12 107.46(16)
C10 C9 C12 110.47(19)
O3 C9 C11 111.58(16)
C10 C9 C11 109.76(19)
C12 C9 C11 112.35(19)
C9 C10 H10A 109.5
C9 C10 H10B 109.5
H10A C10 H10B 109.5
C9 C10 H10C 109.5
H10A C10 H10C 109.5
H10B C10 H10C 109.5
C9 C11 H11A 109.5
C9 C11 H11B 109.5
H11A C11 H11B 109.5
C9 C11 H11C 109.5
H11A C11 H11C 109.5
H11B C11 H11C 109.5
C9 C12 H12A 109.5
C9 C12 H12B 109.5
H12A C12 H12B 109.5
C9 C12 H12C 109.5
H12A C12 H12C 109.5
H12B C12 H12C 109.5
N1 C13 C14 107.47(18)
N1 C13 H13 126.3
C14 C13 H13 126.3
N2 C14 C13 107.62(18)
N2 C14 H14 126.2
C13 C14 H14 126.2
N1 C15 N2 109.33(17)
N1 C15 C16 124.35(18)
N2 C15 C16 125.99(18)
C15 C16 C17 112.27(17)
C15 C16 C18 108.37(17)
C17 C16 C18 110.34(18)
C15 C16 H16 108.6
C17 C16 H16 108.6
C18 C16 H16 108.6
C16 C17 H17A 109.5
C16 C17 H17B 109.5
H17A C17 H17B 109.5
C16 C17 H17C 109.5
H17A C17 H17C 109.5
H17B C17 H17C 109.5
C16 C18 H18A 109.5
C16 C18 H18B 109.5
H18A C18 H18B 109.5
C16 C18 H18C 109.5
H18A C18 H18C 109.5
H18B C18 H18C 109.5
C1 O1 Si1 134.61(12)
C5 O2 Si1 131.17(12)
C9 O3 Si1 129.02(12)
C15 N1 C13 107.89(18)
C15 N1 H1 124.2(18)
C13 N1 H1 127.9(18)
C15 N2 C14 107.67(17)
C15 N2 H2D 125.5(15)
C14 N2 H2D 126.8(15)
O3 Si1 O2 104.88(7)
O3 Si1 O1 112.28(8)
O2 Si1 O1 104.50(7)
O3 Si1 S1 106.41(6)
O2 Si1 S1 114.76(5)
O1 Si1 S1 113.80(6)

loop_
_geom_bond_atom_site_label_1
_geom_bond_atom_site_label_2
_geom_bond_distance
C1 O1 1.460(2)
C1 C4 1.500(3)
C1 C3 1.526(3)
C1 C2 1.534(3)
C2 H2A 0.98
C2 H2B 0.98
C2 H2C 0.98
C3 H3A 0.98
C3 H3B 0.98
C3 H3C 0.98
C4 H4A 0.98
C4 H4B 0.98
C4 H4C 0.98
C5 O2 1.449(2)
C5 C8 1.493(3)
C5 C7 1.541(3)
C5 C6 1.544(3)
C6 H6A 0.98
C6 H6B 0.98
C6 H6C 0.98
C7 H7A 0.98
C7 H7B 0.98
C7 H7C 0.98
C8 H8A 0.98
C8 H8B 0.98
C8 H8C 0.98
C9 O3 1.425(2)
C9 C10 1.521(3)
C9 C12 1.538(3)
C9 C11 1.542(3)
C10 H10A 0.98
C10 H10B 0.98
C10 H10C 0.98
C11 H11A 0.98
C11 H11B 0.98
C11 H11C 0.98
C12 H12A 0.98
C12 H12B 0.98
C12 H12C 0.98
C13 N1 1.356(3)
C13 C14 1.371(3)
C13 H13 0.95
C14 N2 1.353(3)
C14 H14 0.95
C15 N1 1.336(3)
C15 N2 1.345(3)
C15 C16 1.465(3)
C16 C17 1.515(3)
C16 C18 1.551(3)
C16 H16 1
C17 H17A 0.98
C17 H17B 0.98
C17 H17C 0.98
C18 H18A 0.98
C18 H18B 0.98
C18 H18C 0.98
O1 Si1 1.6716(17)
O2 Si1 1.6497(14)
O3 Si1 1.6319(15)
S1 Si1 2.0470(7)
N1 H1 0.89(3)
N2 H2D 0.91(3)

loop_
_geom_hbond_atom_site_label_D
_geom_hbond_atom_site_label_H
_geom_hbond_atom_site_label_A
_geom_hbond_distance_DH
_geom_hbond_distance_HA
_geom_hbond_distance_DA
_geom_hbond_angle_DHA
_geom_hbond_site_symmetry_A
N1 H1 S1 0.89(3) 2.31(3) 3.198(2) 171(2) .
N2 H2D S1 0.91(3) 2.32(3) 3.213(2) 166(2) 4_545
